data_7205806
loop_
_publ_author_name
'Singh, Udai P.'
'Kashyap, Sujata'
'Singh, Hari Ji'
'Butcher, Ray J.'

_publ_section_title
;
 Anion directed supramolecular architecture of pyrazole based ionic
 salts
;
_journal_issue 12
_journal_name_full CrystEngComm
_journal_page_first 4110
_journal_paper_doi 10.1039/c0ce00820f
_journal_volume 13
_journal_year 2011
_chemical_formula_moiety 'C15 H13 N2, Cl'
_chemical_formula_sum 'C15 H13 Cl N2'
_chemical_formula_weight 256.72
_chemical_name_systematic
;
?
;
_space_group_IT_number 14
_symmetry_cell_setting monoclinic
_symmetry_space_group_name_Hall '-P 2yn'
_symmetry_space_group_name_H-M 'P 1 21/n 1'
_atom_sites_solution_hydrogens geom
_atom_sites_solution_primary direct
_atom_sites_solution_secondary difmap
_audit_creation_method SHELXL-97
_cell_angle_alpha 90.00
_cell_angle_beta 99.5070(10)
_cell_angle_gamma 90.00
_cell_formula_units_Z 4
_cell_length_a 8.1846(2)
_cell_length_b 17.0013(4)
_cell_length_c 9.4108(2)
_cell_measurement_reflns_used 125
_cell_measurement_temperature 123(2)
_cell_measurement_theta_max 28.33
_cell_measurement_theta_min 2.40
_cell_volume 1291.52(5)
_computing_cell_refinement 'Bruker XSCANS'
_computing_data_collection 'Bruker XSCANS'
_computing_data_reduction 'Bruker SHELXTL'
_computing_molecular_graphics 'Bruker SHELXTL'
_computing_publication_material 'Bruker SHELXTL'
_computing_structure_refinement 'SHELXL-97 (Sheldrick, 1997)'
_computing_structure_solution 'SHELXS-97 (Sheldrick, 1990)'
_diffrn_ambient_temperature 123(2)
_diffrn_measured_fraction_theta_full 0.995
_diffrn_measured_fraction_theta_max 0.989
_diffrn_measurement_device_type 'Bruker Apex 2 CCD Diffractometer'
_diffrn_measurement_method '\w scans'
_diffrn_radiation_monochromator graphite
_diffrn_radiation_source 'fine-focus sealed tube'
_diffrn_radiation_type MoK\a
_diffrn_radiation_wavelength 0.71073
_diffrn_reflns_av_R_equivalents 0.0358
_diffrn_reflns_av_sigmaI/netI 0.0225
_diffrn_reflns_limit_h_max 10
_diffrn_reflns_limit_h_min -10
_diffrn_reflns_limit_k_max 22
_diffrn_reflns_limit_k_min -21
_diffrn_reflns_limit_l_max 12
_diffrn_reflns_limit_l_min -12
_diffrn_reflns_number 22140
_diffrn_reflns_theta_full 25.00
_diffrn_reflns_theta_max 28.33
_diffrn_reflns_theta_min 2.40
_exptl_absorpt_coefficient_mu 0.278
_exptl_absorpt_correction_T_max 0.930
_exptl_absorpt_correction_T_min 0.915
_exptl_absorpt_correction_type multi-scan
_exptl_absorpt_process_details 'Sadabs (Sheldrick, 1996)'
_exptl_crystal_colour Colourless
_exptl_crystal_density_diffrn 1.320
_exptl_crystal_density_method 'not measured'
_exptl_crystal_description Block
_exptl_crystal_F_000 536
_exptl_crystal_size_max 0.32
_exptl_crystal_size_mid 0.29
_exptl_crystal_size_min 0.26
_refine_diff_density_max 0.190
_refine_diff_density_min -0.262
_refine_diff_density_rms 0.047
_refine_ls_extinction_method none
_refine_ls_goodness_of_fit_ref 1.032
_refine_ls_hydrogen_treatment constr
_refine_ls_matrix_type full
_refine_ls_number_parameters 163
_refine_ls_number_reflns 3177
_refine_ls_number_restraints 0
_refine_ls_restrained_S_all 1.032
_refine_ls_R_factor_all 0.0480
_refine_ls_R_factor_gt 0.0363
_refine_ls_shift/su_max 0.000
_refine_ls_shift/su_mean 0.000
_refine_ls_structure_factor_coef Fsqd
_refine_ls_weighting_details 'calc w=1/[\s^2^(Fo^2^)+(0.0486P)^2^+0.2578P] where P=(Fo^2^+2Fc^2^)/3'
_refine_ls_weighting_scheme calc
_refine_ls_wR_factor_gt 0.0907
_refine_ls_wR_factor_ref 0.0986
_reflns_number_gt 2570
_reflns_number_total 3177
_reflns_threshold_expression >2sigma(I)
_cod_data_source_file c0ce00820f.txt
_cod_data_source_block ups849
_cod_depositor_comments
;
The following automatic conversions were performed:
'_symmetry_cell_setting' value 'Monoclinic' changed to 'monoclinic'
according to '/home/saulius/struct/CIF-dictionaries/cif_core.dic'
dictionary named 'cif_core.dic' version 2.4.1 from 2010-06-29.

Automatic conversion script
Id: cif_fix_enum 1555 2011-01-17 13:19:09Z saulius 
;
_cod_original_sg_symbol_H-M 'P 21/n'
_cod_database_code 7205806

loop_
_symmetry_equiv_pos_as_xyz
'x, y, z'
'-x+1/2, y+1/2, -z+1/2'
'-x, -y, -z'
'x-1/2, -y-1/2, z-1/2'

loop_
_atom_site_label
_atom_site_type_symbol
_atom_site_fract_x
_atom_site_fract_y
_atom_site_fract_z
_atom_site_U_iso_or_equiv
_atom_site_adp_type
_atom_site_occupancy
_atom_site_symmetry_multiplicity
_atom_site_calc_flag
_atom_site_refinement_flags
_atom_site_disorder_assembly
_atom_site_disorder_group
Cl1 Cl 0.27946(4) 0.44092(2) -0.03891(4) 0.04748(13) Uani 1 1 d . . .
N1 N 0.54340(13) 0.37931(6) 0.20073(11) 0.0377(3) Uani 1 1 d . . .
H1A H 0.4571 0.3947 0.1385 0.045 Uiso 1 1 calc R . .
N2 N 0.69179(13) 0.41582(7) 0.22530(11) 0.0386(3) Uani 1 1 d . . .
H2B H 0.7175 0.4586 0.1813 0.046 Uiso 1 1 calc R . .
C1 C 0.54802(15) 0.31588(8) 0.28583(13) 0.0350(3) Uani 1 1 d . . .
C2 C 0.70573(16) 0.31305(8) 0.36673(14) 0.0410(3) Uani 1 1 d . . .
H2A H 0.7459 0.2744 0.4367 0.049 Uiso 1 1 calc R . .
C3 C 0.79410(16) 0.37651(8) 0.32752(13) 0.0366(3) Uani 1 1 d . . .
C4 C 0.96497(16) 0.40064(8) 0.38292(13) 0.0380(3) Uani 1 1 d . . .
C5 C 1.05022(18) 0.45509(9) 0.31449(16) 0.0483(4) Uani 1 1 d . . .
H5A H 0.9972 0.4801 0.2289 0.058 Uiso 1 1 calc R . .
C6 C 1.2131(2) 0.47319(10) 0.37082(19) 0.0571(4) Uani 1 1 d . . .
H6A H 1.2717 0.5105 0.3233 0.068 Uiso 1 1 calc R . .
C7 C 1.29084(19) 0.43743(10) 0.49552(19) 0.0558(4) Uani 1 1 d . . .
H7A H 1.4027 0.4499 0.5334 0.067 Uiso 1 1 calc R . .
C8 C 1.20639(19) 0.38389(11) 0.56447(16) 0.0575(4) Uani 1 1 d . . .
H8A H 1.2593 0.3596 0.6509 0.069 Uiso 1 1 calc R . .
C9 C 1.04516(18) 0.36525(10) 0.50878(15) 0.0509(4) Uani 1 1 d . . .
H9A H 0.9877 0.3277 0.5568 0.061 Uiso 1 1 calc R . .
C10 C 0.40633(16) 0.26363(8) 0.28965(13) 0.0352(3) Uani 1 1 d . . .
C11 C 0.24700(16) 0.28272(9) 0.22320(14) 0.0412(3) Uani 1 1 d . . .
H11A H 0.2275 0.3303 0.1703 0.049 Uiso 1 1 calc R . .
C12 C 0.11648(19) 0.23249(10) 0.23396(17) 0.0514(4) Uani 1 1 d . . .
H12A H 0.0078 0.2456 0.1876 0.062 Uiso 1 1 calc R . .
C13 C 0.1432(2) 0.16359(10) 0.31161(18) 0.0558(4) Uani 1 1 d . . .
H13A H 0.0529 0.1299 0.3205 0.067 Uiso 1 1 calc R . .
C14 C 0.3014(2) 0.14379(10) 0.37624(17) 0.0565(4) Uani 1 1 d . . .
H14A H 0.3200 0.0959 0.4284 0.068 Uiso 1 1 calc R . .
C15 C 0.43296(19) 0.19303(8) 0.36581(15) 0.0463(3) Uani 1 1 d . . .
H15A H 0.5417 0.1789 0.4104 0.056 Uiso 1 1 calc R . .

loop_
_atom_site_aniso_label
_atom_site_aniso_U_11
_atom_site_aniso_U_22
_atom_site_aniso_U_33
_atom_site_aniso_U_23
_atom_site_aniso_U_13
_atom_site_aniso_U_12
Cl1 0.0422(2) 0.0468(2) 0.0477(2) 0.01587(15) -0.00960(14) -0.00613(14)
N1 0.0344(5) 0.0395(6) 0.0363(5) 0.0077(5) -0.0027(4) 0.0011(5)
N2 0.0368(6) 0.0390(6) 0.0377(5) 0.0092(5) -0.0010(4) -0.0025(5)
C1 0.0368(6) 0.0357(7) 0.0321(6) 0.0027(5) 0.0044(5) 0.0039(5)
C2 0.0373(7) 0.0447(8) 0.0392(6) 0.0126(6) 0.0008(5) 0.0044(6)
C3 0.0351(6) 0.0424(8) 0.0315(6) 0.0055(5) 0.0031(5) 0.0047(5)
C4 0.0350(6) 0.0427(8) 0.0354(6) 0.0011(5) 0.0029(5) 0.0035(6)
C5 0.0428(8) 0.0475(8) 0.0517(8) 0.0100(6) -0.0007(6) -0.0009(6)
C6 0.0449(8) 0.0533(10) 0.0710(10) 0.0077(8) 0.0037(7) -0.0084(7)
C7 0.0378(8) 0.0628(11) 0.0627(9) -0.0067(8) -0.0040(7) -0.0031(7)
C8 0.0458(8) 0.0771(12) 0.0441(8) 0.0050(8) -0.0086(6) 0.0026(8)
C9 0.0425(8) 0.0687(10) 0.0394(7) 0.0123(7) 0.0009(6) -0.0020(7)
C10 0.0380(6) 0.0346(7) 0.0328(6) -0.0008(5) 0.0053(5) 0.0007(5)
C11 0.0398(7) 0.0398(7) 0.0432(7) 0.0007(6) 0.0045(5) 0.0025(6)
C12 0.0414(8) 0.0540(9) 0.0583(9) -0.0045(7) 0.0070(6) -0.0053(7)
C13 0.0586(10) 0.0522(10) 0.0582(9) -0.0038(7) 0.0145(7) -0.0192(8)
C14 0.0737(11) 0.0411(8) 0.0530(8) 0.0071(7) 0.0060(8) -0.0101(8)
C15 0.0509(8) 0.0395(8) 0.0462(7) 0.0053(6) 0.0010(6) 0.0008(6)

loop_
_atom_type_symbol
_atom_type_description
_atom_type_scat_dispersion_real
_atom_type_scat_dispersion_imag
_atom_type_scat_source
C C 0.0033 0.0016 'International Tables Vol C Tables 4.2.6.8 and 6.1.1.4'
H H 0.0000 0.0000 'International Tables Vol C Tables 4.2.6.8 and 6.1.1.4'
N N 0.0061 0.0033 'International Tables Vol C Tables 4.2.6.8 and 6.1.1.4'
Cl Cl 0.1484 0.1585 'International Tables Vol C Tables 4.2.6.8 and 6.1.1.4'

loop_
_geom_angle_atom_site_label_1
_geom_angle_atom_site_label_2
_geom_angle_atom_site_label_3
_geom_angle
_geom_angle_site_symmetry_1
_geom_angle_site_symmetry_3
_geom_angle_publ_flag
C1 N1 N2 109.39(10) . . ?
C1 N1 H1A 125.3 . . ?
N2 N1 H1A 125.3 . . ?
C3 N2 N1 109.31(11) . . ?
C3 N2 H2B 125.3 . . ?
N1 N2 H2B 125.3 . . ?
N1 C1 C2 106.72(11) . . ?
N1 C1 C10 123.91(11) . . ?
C2 C1 C10 129.34(12) . . ?
C3 C2 C1 107.88(11) . . ?
C3 C2 H2A 126.1 . . ?
C1 C2 H2A 126.1 . . ?
N2 C3 C2 106.70(11) . . ?
N2 C3 C4 124.02(12) . . ?
C2 C3 C4 129.27(11) . . ?
C5 C4 C9 118.87(13) . . ?
C5 C4 C3 123.14(12) . . ?
C9 C4 C3 117.96(12) . . ?
C4 C5 C6 119.92(14) . . ?
C4 C5 H5A 120.0 . . ?
C6 C5 H5A 120.0 . . ?
C7 C6 C5 120.45(15) . . ?
C7 C6 H6A 119.8 . . ?
C5 C6 H6A 119.8 . . ?
C8 C7 C6 119.85(14) . . ?
C8 C7 H7A 120.1 . . ?
C6 C7 H7A 120.1 . . ?
C7 C8 C9 120.05(14) . . ?
C7 C8 H8A 120.0 . . ?
C9 C8 H8A 120.0 . . ?
C8 C9 C4 120.85(14) . . ?
C8 C9 H9A 119.6 . . ?
C4 C9 H9A 119.6 . . ?
C11 C10 C15 119.18(13) . . ?
C11 C10 C1 122.36(12) . . ?
C15 C10 C1 118.45(12) . . ?
C12 C11 C10 120.10(13) . . ?
C12 C11 H11A 119.9 . . ?
C10 C11 H11A 119.9 . . ?
C13 C12 C11 120.40(14) . . ?
C13 C12 H12A 119.8 . . ?
C11 C12 H12A 119.8 . . ?
C14 C13 C12 119.79(14) . . ?
C14 C13 H13A 120.1 . . ?
C12 C13 H13A 120.1 . . ?
C13 C14 C15 120.49(15) . . ?
C13 C14 H14A 119.8 . . ?
C15 C14 H14A 119.8 . . ?
C14 C15 C10 120.02(14) . . ?
C14 C15 H15A 120.0 . . ?
C10 C15 H15A 120.0 . . ?

loop_
_geom_bond_atom_site_label_1
_geom_bond_atom_site_label_2
_geom_bond_distance
_geom_bond_site_symmetry_2
_geom_bond_publ_flag
N1 C1 1.3401(16) . ?
N1 N2 1.3494(15) . ?
N1 H1A 0.8800 . ?
N2 C3 1.3443(16) . ?
N2 H2B 0.8800 . ?
C1 C2 1.3869(18) . ?
C1 C10 1.4659(18) . ?
C2 C3 1.3825(19) . ?
C2 H2A 0.9500 . ?
C3 C4 1.4680(18) . ?
C4 C5 1.381(2) . ?
C4 C9 1.3924(18) . ?
C5 C6 1.385(2) . ?
C5 H5A 0.9500 . ?
C6 C7 1.380(2) . ?
C6 H6A 0.9500 . ?
C7 C8 1.369(2) . ?
C7 H7A 0.9500 . ?
C8 C9 1.374(2) . ?
C8 H8A 0.9500 . ?
C9 H9A 0.9500 . ?
C10 C11 1.3884(18) . ?
C10 C15 1.3964(19) . ?
C11 C12 1.384(2) . ?
C11 H11A 0.9500 . ?
C12 C13 1.379(2) . ?
C12 H12A 0.9500 . ?
C13 C14 1.378(2) . ?
C13 H13A 0.9500 . ?
C14 C15 1.380(2) . ?
C14 H14A 0.9500 . ?
C15 H15A 0.9500 . ?

loop_
_geom_hbond_atom_site_label_D
_geom_hbond_atom_site_label_H
_geom_hbond_atom_site_label_A
_geom_hbond_distance_DH
_geom_hbond_distance_HA
_geom_hbond_distance_DA
_geom_hbond_angle_DHA
_geom_hbond_site_symmetry_A
N1 H1A Cl1 0.88 2.17 3.0398(10) 168.9 .
N2 H2B Cl1 0.88 2.17 3.0333(12) 165.5 3_665
C11 H11A Cl1 0.95 2.80 3.6886(15) 155.1 .
C15 H15A Cl1 0.95 2.80 3.6322(15) 146.3 4_666

loop_
_geom_torsion_atom_site_label_1
_geom_torsion_atom_site_label_2
_geom_torsion_atom_site_label_3
_geom_torsion_atom_site_label_4
_geom_torsion
_geom_torsion_site_symmetry_1
_geom_torsion_site_symmetry_2
_geom_torsion_site_symmetry_3
_geom_torsion_site_symmetry_4
_geom_torsion_publ_flag
C1 N1 N2 C3 -0.34(15) . . . . ?
N2 N1 C1 C2 0.12(14) . . . . ?
N2 N1 C1 C10 178.44(11) . . . . ?
N1 C1 C2 C3 0.13(15) . . . . ?
C10 C1 C2 C3 -178.06(13) . . . . ?
N1 N2 C3 C2 0.41(15) . . . . ?
N1 N2 C3 C4 -178.84(11) . . . . ?
C1 C2 C3 N2 -0.33(16) . . . . ?
C1 C2 C3 C4 178.86(13) . . . . ?
N2 C3 C4 C5 -15.1(2) . . . . ?
C2 C3 C4 C5 165.80(15) . . . . ?
N2 C3 C4 C9 166.40(14) . . . . ?
C2 C3 C4 C9 -12.7(2) . . . . ?
C9 C4 C5 C6 0.4(2) . . . . ?
C3 C4 C5 C6 -178.00(14) . . . . ?
C4 C5 C6 C7 -0.3(3) . . . . ?
C5 C6 C7 C8 -0.2(3) . . . . ?
C6 C7 C8 C9 0.7(3) . . . . ?
C7 C8 C9 C4 -0.5(3) . . . . ?
C5 C4 C9 C8 0.0(2) . . . . ?
C3 C4 C9 C8 178.50(15) . . . . ?
N1 C1 C10 C11 -11.2(2) . . . . ?
C2 C1 C10 C11 166.72(14) . . . . ?
N1 C1 C10 C15 170.28(13) . . . . ?
C2 C1 C10 C15 -11.8(2) . . . . ?
C15 C10 C11 C12 0.6(2) . . . . ?
C1 C10 C11 C12 -177.89(13) . . . . ?
C10 C11 C12 C13 0.6(2) . . . . ?
C11 C12 C13 C14 -1.4(2) . . . . ?
C12 C13 C14 C15 1.1(2) . . . . ?
C13 C14 C15 C10 0.2(2) . . . . ?
C11 C10 C15 C14 -1.0(2) . . . . ?
C1 C10 C15 C14 177.58(13) . . . . ?

loop_
_cod_related_entry_id
_cod_related_entry_database
_cod_related_entry_code
1 ChemSpider 30653764
